data_8104796
loop_
_publ_author_name
'Zhang, Xianping'
'Feng, Sisi'
'Lu, Liping'

_publ_section_title
;
 Crystal structure of 2, 3-bis((4-methylbenzoyl)oxy) succinic acid--N,
 N-dimethylformamide (1/1), C23H25NO9
;
_journal_issue 3
_journal_name_full 'Zeitschrift f\"ur Kristallographie - New Crystal Structures'
_journal_page_first 667
_journal_page_last 669
_journal_paper_doi 10.1515/ncrs-2021-0015
_journal_volume 236
_journal_year 2021
_chemical_absolute_configuration ad
_chemical_formula_moiety 'C20 H18 O8, C3 H7 N O'
_chemical_formula_sum 'C23 H25 N O9'
_chemical_formula_weight 459.44
_space_group_crystal_system orthorhombic
_space_group_IT_number 18
_space_group_name_Hall 'P 2 2ab'
_space_group_name_H-M_alt 'P 21 21 2'
_atom_sites_solution_hydrogens geom
_cell_angle_alpha 90
_cell_angle_beta 90
_cell_angle_gamma 90
_cell_formula_units_Z 4
_cell_length_a 15.8641(6)
_cell_length_b 11.1230(4)
_cell_length_c 13.0925(5)
_cell_measurement_reflns_used 9520
_cell_measurement_temperature 301(2)
_cell_measurement_theta_max 24.89
_cell_measurement_theta_min 3.12
_cell_volume 2310.26(15)
_computing_cell_refinement 'Bruker SAINT [7]'
_computing_data_collection 'Bruker APEX2 [7]'
_computing_data_reduction 'Bruker SAINT [7]'
_computing_structure_refinement 'SHELXL-2014/7 [6]'
_computing_structure_solution 'SHELXL-2014/7 [5,8]'
_diffrn_ambient_temperature 301(2)
_diffrn_measured_fraction_theta_full 0.997
_diffrn_measured_fraction_theta_max 0.997
_diffrn_measurement_device_type 'Bruker APEX-II CCD'
_diffrn_measurement_method '\w scans'
_diffrn_radiation_monochromator graphite
_diffrn_radiation_source 'fine-focus sealed tube'
_diffrn_radiation_type MoK\a
_diffrn_radiation_wavelength 0.71073
_diffrn_reflns_av_R_equivalents 0.0359
_diffrn_reflns_av_unetI/netI 0.0282
_diffrn_reflns_Laue_measured_fraction_full 0.997
_diffrn_reflns_Laue_measured_fraction_max 0.997
_diffrn_reflns_limit_h_max 18
_diffrn_reflns_limit_h_min -18
_diffrn_reflns_limit_k_max 11
_diffrn_reflns_limit_k_min -13
_diffrn_reflns_limit_l_max 15
_diffrn_reflns_limit_l_min -15
_diffrn_reflns_number 18108
_diffrn_reflns_point_group_measured_fraction_full 0.998
_diffrn_reflns_point_group_measured_fraction_max 0.998
_diffrn_reflns_theta_full 25.049
_diffrn_reflns_theta_max 25.049
_diffrn_reflns_theta_min 3.003
_exptl_absorpt_coefficient_mu 0.103
_exptl_absorpt_correction_T_max 0.780
_exptl_absorpt_correction_T_min 0.632
_exptl_absorpt_correction_type multi-scan
_exptl_absorpt_process_details sadabs
_exptl_crystal_colour colourless
_exptl_crystal_density_diffrn 1.321
_exptl_crystal_description block
_exptl_crystal_F_000 968
_exptl_crystal_size_max 0.300
_exptl_crystal_size_mid 0.200
_exptl_crystal_size_min 0.190
_refine_diff_density_max 0.181
_refine_diff_density_min -0.183
_refine_diff_density_rms 0.046
_refine_ls_abs_structure_details
;
 Flack x determined using 1325 quotients [(I+)-(I-)]/[(I+)+(I-)]
 (Parsons, Flack and Wagner, Acta Cryst. B69 (2013) 249-259).
;
_refine_ls_extinction_coef .
_refine_ls_extinction_method none
_refine_ls_goodness_of_fit_ref 1.068
_refine_ls_hydrogen_treatment constr
_refine_ls_matrix_type full
_refine_ls_number_parameters 304
_refine_ls_number_reflns 4085
_refine_ls_number_restraints 0
_refine_ls_restrained_S_all 1.068
_refine_ls_R_factor_all 0.0484
_refine_ls_R_factor_gt 0.0372
_refine_ls_shift/su_max 0.000
_refine_ls_shift/su_mean 0.000
_refine_ls_structure_factor_coef Fsqd
_refine_ls_weighting_details 'w=1/[\s^2^(Fo^2^)+(0.0457P)^2^+0.1864P] where P=(Fo^2^+2Fc^2^)/3'
_refine_ls_weighting_scheme calc
_refine_ls_wR_factor_gt 0.0822
_refine_ls_wR_factor_ref 0.0883
_reflns_Friedel_coverage 0.754
_reflns_Friedel_fraction_full 0.998
_reflns_Friedel_fraction_max 0.998
_reflns_number_gt 3477
_reflns_number_total 4085
_reflns_threshold_expression 'I > 2\s(I)'
_cod_data_source_file suppl_j_ncrs-2021-0015_suppl.cif
_cod_data_source_block 1-18_a
_cod_database_code 8104796
_shelx_space_group_comment
;
The symmetry employed for this shelxl refinement is uniquely defined
by the following loop, which should always be used as a source of
symmetry information in preference to the above space-group names.
They are only intended as comments.
;
_shelx_estimated_absorpt_t_min 0.970
_shelx_estimated_absorpt_t_max 0.981

loop_
_space_group_symop_operation_xyz
'x, y, z'
'-x, -y, z'
'-x+1/2, y+1/2, -z'
'x+1/2, -y+1/2, -z'

loop_
_atom_site_label
_atom_site_type_symbol
_atom_site_fract_x
_atom_site_fract_y
_atom_site_fract_z
_atom_site_U_iso_or_equiv
_atom_site_adp_type
_atom_site_occupancy
_atom_site_site_symmetry_order
_atom_site_calc_flag
_atom_site_refinement_flags_posn
_atom_site_refinement_flags_adp
_atom_site_refinement_flags_occupancy
_atom_site_disorder_assembly
_atom_site_disorder_group
C1 C 0.62240(16) 0.4941(3) 0.19183(19) 0.0339(6) Uani 1 1 d . . . . .
C2 C 0.53158(15) 0.4492(2) 0.19493(18) 0.0311(6) Uani 1 1 d . . . . .
H2 H 0.5213 0.3974 0.1357 0.037 Uiso 1 1 calc R U . . .
C3 C 0.55159(17) 0.2672(2) 0.2854(2) 0.0383(6) Uani 1 1 d . . . . .
C4 C 0.55833(16) 0.2144(2) 0.3877(2) 0.0374(6) Uani 1 1 d . . . . .
C5 C 0.54128(17) 0.2783(3) 0.4762(2) 0.0453(7) Uani 1 1 d . . . . .
H5 H 0.5209 0.3565 0.4719 0.054 Uiso 1 1 calc R U . . .
C6 C 0.5544(2) 0.2263(3) 0.5710(2) 0.0537(8) Uani 1 1 d . . . . .
H6 H 0.5419 0.2699 0.6297 0.064 Uiso 1 1 calc R U . . .
C7 C 0.58575(19) 0.1107(3) 0.5796(2) 0.0526(8) Uani 1 1 d . . . . .
C8 C 0.6015(2) 0.0476(3) 0.4913(3) 0.0578(9) Uani 1 1 d . . . . .
H8 H 0.6215 -0.0308 0.4960 0.069 Uiso 1 1 calc R U . . .
C9 C 0.5886(2) 0.0972(3) 0.3963(3) 0.0515(8) Uani 1 1 d . . . . .
H9 H 0.6001 0.0525 0.3378 0.062 Uiso 1 1 calc R U . . .
C10 C 0.6043(3) 0.0555(4) 0.6826(3) 0.0763(12) Uani 1 1 d . . . . .
H10A H 0.5796 -0.0231 0.6861 0.115 Uiso 1 1 calc R U . . .
H10B H 0.5810 0.1053 0.7354 0.115 Uiso 1 1 calc R U . . .
H10C H 0.6642 0.0493 0.6917 0.115 Uiso 1 1 calc R U . . .
C11 C 0.92455(18) -0.1348(3) 0.1047(2) 0.0389(6) Uani 1 1 d . . . . .
C12 C 0.95257(16) -0.0066(2) 0.12677(18) 0.0343(6) Uani 1 1 d . . . . .
H12 H 0.9296 0.0457 0.0734 0.041 Uiso 1 1 calc R U . . .
C13 C 0.84854(16) 0.0968(2) 0.2255(2) 0.0343(6) Uani 1 1 d . . . . .
C14 C 0.82866(16) 0.1350(2) 0.3310(2) 0.0346(6) Uani 1 1 d . . . . .
C15 C 0.78141(18) 0.2390(3) 0.3457(2) 0.0431(7) Uani 1 1 d . . . . .
H15 H 0.7594 0.2802 0.2899 0.052 Uiso 1 1 calc R U . . .
C16 C 0.76726(18) 0.2810(3) 0.4437(2) 0.0480(7) Uani 1 1 d . . . . .
H16 H 0.7368 0.3517 0.4528 0.058 Uiso 1 1 calc R U . . .
C17 C 0.79725(17) 0.2206(3) 0.5282(2) 0.0455(7) Uani 1 1 d . . . . .
C18 C 0.84065(18) 0.1135(3) 0.5126(2) 0.0474(7) Uani 1 1 d . . . . .
H18 H 0.8588 0.0692 0.5687 0.057 Uiso 1 1 calc R U . . .
C19 C 0.85718(19) 0.0718(3) 0.4153(2) 0.0423(7) Uani 1 1 d . . . . .
H19 H 0.8876 0.0011 0.4064 0.051 Uiso 1 1 calc R U . . .
C20 C 0.7859(2) 0.2703(4) 0.6343(2) 0.0674(10) Uani 1 1 d . . . . .
H20A H 0.8353 0.3147 0.6536 0.101 Uiso 1 1 calc R U . . .
H20B H 0.7774 0.2053 0.6814 0.101 Uiso 1 1 calc R U . . .
H20C H 0.7377 0.3225 0.6356 0.101 Uiso 1 1 calc R U . . .
C21 C 0.8836(4) 0.4288(4) 0.8909(3) 0.1003(17) Uani 1 1 d . . . . .
H21A H 0.8429 0.3832 0.8529 0.150 Uiso 1 1 calc R U . . .
H21B H 0.9312 0.3788 0.9064 0.150 Uiso 1 1 calc R U . . .
H21C H 0.9018 0.4964 0.8509 0.150 Uiso 1 1 calc R U . . .
C22 C 0.8190(3) 0.3800(3) 1.0582(3) 0.0857(13) Uani 1 1 d . . . . .
H22A H 0.8084 0.4169 1.1232 0.129 Uiso 1 1 calc R U . . .
H22B H 0.8626 0.3208 1.0653 0.129 Uiso 1 1 calc R U . . .
H22C H 0.7684 0.3422 1.0340 0.129 Uiso 1 1 calc R U . . .
C23 C 0.83352(18) 0.5851(3) 1.0032(2) 0.0455(7) Uani 1 1 d . . . . .
H23 H 0.8535 0.6394 0.9549 0.055 Uiso 1 1 calc R U . . .
N1 N 0.84570(16) 0.4713(2) 0.98548(19) 0.0502(6) Uani 1 1 d . . . . .
O1 O 0.67437(12) 0.46938(19) 0.25434(14) 0.0492(5) Uani 1 1 d . . . . .
O2 O 0.63548(12) 0.5615(2) 0.10986(16) 0.0503(6) Uani 1 1 d . . . . .
H2A H 0.6858 0.5778 0.1055 0.076 Uiso 1 1 calc R U . . .
O3 O 0.51997(11) 0.38104(15) 0.28637(13) 0.0359(4) Uani 1 1 d . . . . .
O4 O 0.57251(17) 0.2197(2) 0.20684(15) 0.0638(7) Uani 1 1 d . . . . .
O5 O 0.96276(16) -0.1973(2) 0.0466(2) 0.0787(8) Uani 1 1 d . . . . .
O6 O 0.85445(14) -0.1647(2) 0.14914(19) 0.0592(6) Uani 1 1 d . . . . .
H6A H 0.8361 -0.2265 0.1233 0.089 Uiso 1 1 calc R U . . .
O7 O 0.92193(11) 0.03483(16) 0.22349(13) 0.0362(4) Uani 1 1 d . . . . .
O8 O 0.80891(14) 0.1204(2) 0.14990(15) 0.0556(6) Uani 1 1 d . . . . .
O9 O 0.79729(13) 0.62689(18) 1.07963(16) 0.0478(5) Uani 1 1 d . . . . .

loop_
_atom_site_aniso_label
_atom_site_aniso_U_11
_atom_site_aniso_U_22
_atom_site_aniso_U_33
_atom_site_aniso_U_23
_atom_site_aniso_U_13
_atom_site_aniso_U_12
C1 0.0348(14) 0.0364(15) 0.0303(13) -0.0036(12) -0.0001(12) 0.0051(11)
C2 0.0348(14) 0.0335(14) 0.0249(12) -0.0006(11) 0.0016(10) 0.0015(11)
C3 0.0391(14) 0.0331(15) 0.0426(15) -0.0043(13) -0.0002(12) 0.0013(12)
C4 0.0317(13) 0.0356(15) 0.0448(15) 0.0038(13) -0.0011(12) 0.0002(12)
C5 0.0462(16) 0.0427(17) 0.0470(17) 0.0043(14) 0.0012(13) 0.0084(14)
C6 0.0593(19) 0.060(2) 0.0416(16) 0.0030(16) -0.0011(14) 0.0024(17)
C7 0.0468(17) 0.055(2) 0.0555(19) 0.0185(17) -0.0107(15) -0.0072(15)
C8 0.065(2) 0.0398(18) 0.068(2) 0.0143(17) -0.0127(18) 0.0067(15)
C9 0.062(2) 0.0383(17) 0.0540(18) 0.0012(15) -0.0024(16) 0.0061(15)
C10 0.082(3) 0.082(3) 0.065(2) 0.031(2) -0.022(2) -0.008(2)
C11 0.0432(16) 0.0413(16) 0.0321(14) -0.0033(13) 0.0073(13) -0.0074(13)
C12 0.0416(14) 0.0348(14) 0.0264(12) -0.0002(11) -0.0002(11) -0.0033(12)
C13 0.0352(14) 0.0304(14) 0.0372(14) 0.0035(12) -0.0052(12) -0.0013(11)
C14 0.0297(13) 0.0344(14) 0.0395(14) -0.0006(12) -0.0004(11) -0.0011(11)
C15 0.0403(15) 0.0425(16) 0.0466(16) 0.0002(15) -0.0031(13) 0.0074(13)
C16 0.0411(16) 0.0434(17) 0.060(2) -0.0099(16) 0.0019(14) 0.0076(14)
C17 0.0369(15) 0.0515(18) 0.0480(17) -0.0112(15) 0.0060(13) -0.0082(14)
C18 0.0506(17) 0.0523(19) 0.0392(15) 0.0054(15) 0.0021(14) 0.0019(15)
C19 0.0473(16) 0.0380(16) 0.0417(16) 0.0035(13) 0.0016(13) 0.0059(13)
C20 0.074(2) 0.075(2) 0.054(2) -0.0182(19) 0.0142(18) -0.008(2)
C21 0.147(5) 0.073(3) 0.081(3) -0.015(2) 0.051(3) -0.014(3)
C22 0.131(4) 0.047(2) 0.079(3) 0.012(2) 0.027(3) -0.006(2)
C23 0.0475(17) 0.0439(18) 0.0451(16) 0.0059(15) 0.0035(15) -0.0098(13)
N1 0.0611(16) 0.0422(15) 0.0474(14) 0.0030(12) 0.0076(12) -0.0058(12)
O1 0.0388(11) 0.0644(13) 0.0445(11) 0.0070(10) -0.0104(10) 0.0007(10)
O2 0.0342(10) 0.0711(15) 0.0458(12) 0.0188(11) 0.0011(9) -0.0080(10)
O3 0.0416(11) 0.0333(10) 0.0327(9) 0.0030(8) 0.0056(8) 0.0075(8)
O4 0.1040(19) 0.0431(12) 0.0442(12) -0.0049(11) 0.0038(12) 0.0220(13)
O5 0.0765(17) 0.0675(17) 0.0921(17) -0.0406(15) 0.0395(14) -0.0298(13)
O6 0.0556(13) 0.0461(13) 0.0758(15) -0.0132(11) 0.0248(12) -0.0178(10)
O7 0.0378(10) 0.0416(10) 0.0292(9) -0.0033(8) -0.0016(8) 0.0057(8)
O8 0.0563(13) 0.0684(14) 0.0422(11) 0.0032(11) -0.0113(10) 0.0184(12)
O9 0.0476(12) 0.0453(11) 0.0506(12) -0.0036(10) 0.0072(10) -0.0120(10)

loop_
_atom_type_symbol
_atom_type_description
_atom_type_scat_dispersion_real
_atom_type_scat_dispersion_imag
_atom_type_scat_source
C C 0.0033 0.0016 'International Tables Vol C Tables 4.2.6.8 and 6.1.1.4'
H H 0.0000 0.0000 'International Tables Vol C Tables 4.2.6.8 and 6.1.1.4'
N N 0.0061 0.0033 'International Tables Vol C Tables 4.2.6.8 and 6.1.1.4'
O O 0.0106 0.0060 'International Tables Vol C Tables 4.2.6.8 and 6.1.1.4'

loop_
_geom_angle_atom_site_label_1
_geom_angle_atom_site_label_2
_geom_angle_atom_site_label_3
_geom_angle
_geom_angle_site_symmetry_1
_geom_angle_site_symmetry_3
O1 C1 O2 125.2(2) . .
O1 C1 C2 124.0(2) . .
O2 C1 C2 110.7(2) . .
O3 C2 C2 108.14(16) . 2_665
O3 C2 C1 108.5(2) . .
C2 C2 C1 112.5(3) 2_665 .
O3 C2 H2 109.2 . .
C2 C2 H2 109.2 2_665 .
C1 C2 H2 109.2 . .
O4 C3 O3 121.1(2) . .
O4 C3 C4 125.8(2) . .
O3 C3 C4 113.0(2) . .
C5 C4 C9 118.6(3) . .
C5 C4 C3 123.0(2) . .
C9 C4 C3 118.2(3) . .
C6 C5 C4 120.4(3) . .
C6 C5 H5 119.8 . .
C4 C5 H5 119.8 . .
C7 C6 C5 121.0(3) . .
C7 C6 H6 119.5 . .
C5 C6 H6 119.5 . .
C8 C7 C6 118.1(3) . .
C8 C7 C10 120.5(3) . .
C6 C7 C10 121.4(3) . .
C7 C8 C9 121.9(3) . .
C7 C8 H8 119.0 . .
C9 C8 H8 119.0 . .
C8 C9 C4 119.9(3) . .
C8 C9 H9 120.1 . .
C4 C9 H9 120.1 . .
C7 C10 H10A 109.5 . .
C7 C10 H10B 109.5 . .
H10A C10 H10B 109.5 . .
C7 C10 H10C 109.5 . .
H10A C10 H10C 109.5 . .
H10B C10 H10C 109.5 . .
O5 C11 O6 124.8(3) . .
O5 C11 C12 121.2(2) . .
O6 C11 C12 113.9(2) . .
O7 C12 C12 107.84(15) . 2_755
O7 C12 C11 111.7(2) . .
C12 C12 C11 112.5(3) 2_755 .
O7 C12 H12 108.2 . .
C12 C12 H12 108.2 2_755 .
C11 C12 H12 108.2 . .
O8 C13 O7 123.1(3) . .
O8 C13 C14 126.5(2) . .
O7 C13 C14 110.3(2) . .
C19 C14 C15 119.2(3) . .
C19 C14 C13 122.0(2) . .
C15 C14 C13 118.8(2) . .
C16 C15 C14 119.8(3) . .
C16 C15 H15 120.1 . .
C14 C15 H15 120.1 . .
C17 C16 C15 121.5(3) . .
C17 C16 H16 119.2 . .
C15 C16 H16 119.2 . .
C16 C17 C18 118.1(3) . .
C16 C17 C20 121.3(3) . .
C18 C17 C20 120.6(3) . .
C19 C18 C17 121.1(3) . .
C19 C18 H18 119.4 . .
C17 C18 H18 119.4 . .
C18 C19 C14 120.2(3) . .
C18 C19 H19 119.9 . .
C14 C19 H19 119.9 . .
C17 C20 H20A 109.5 . .
C17 C20 H20B 109.5 . .
H20A C20 H20B 109.5 . .
C17 C20 H20C 109.5 . .
H20A C20 H20C 109.5 . .
H20B C20 H20C 109.5 . .
N1 C21 H21A 109.5 . .
N1 C21 H21B 109.5 . .
H21A C21 H21B 109.5 . .
N1 C21 H21C 109.5 . .
H21A C21 H21C 109.5 . .
H21B C21 H21C 109.5 . .
N1 C22 H22A 109.5 . .
N1 C22 H22B 109.5 . .
H22A C22 H22B 109.5 . .
N1 C22 H22C 109.5 . .
H22A C22 H22C 109.5 . .
H22B C22 H22C 109.5 . .
O9 C23 N1 125.2(3) . .
O9 C23 H23 117.4 . .
N1 C23 H23 117.4 . .
C23 N1 C22 121.3(3) . .
C23 N1 C21 121.9(3) . .
C22 N1 C21 116.7(3) . .
C1 O2 H2A 109.5 . .
C3 O3 C2 116.0(2) . .
C11 O6 H6A 109.5 . .
C13 O7 C12 118.2(2) . .

loop_
_geom_bond_atom_site_label_1
_geom_bond_atom_site_label_2
_geom_bond_distance
_geom_bond_site_symmetry_2
C1 O1 1.194(3) .
C1 O2 1.326(3) .
C1 C2 1.525(4) .
C2 O3 1.429(3) .
C2 C2 1.510(5) 2_665
C2 H2 0.9800 .
C3 O4 1.203(3) .
C3 O3 1.362(3) .
C3 C4 1.466(4) .
C4 C5 1.386(4) .
C4 C9 1.395(4) .
C5 C6 1.384(4) .
C5 H5 0.9300 .
C6 C7 1.384(5) .
C6 H6 0.9300 .
C7 C8 1.375(5) .
C7 C10 1.510(4) .
C8 C9 1.377(4) .
C8 H8 0.9300 .
C9 H9 0.9300 .
C10 H10A 0.9600 .
C10 H10B 0.9600 .
C10 H10C 0.9600 .
C11 O5 1.195(3) .
C11 O6 1.298(3) .
C11 C12 1.522(4) .
C12 O7 1.433(3) .
C12 C12 1.512(5) 2_755
C12 H12 0.9800 .
C13 O8 1.201(3) .
C13 O7 1.353(3) .
C13 C14 1.480(4) .
C14 C19 1.385(4) .
C14 C15 1.393(4) .
C15 C16 1.383(4) .
C15 H15 0.9300 .
C16 C17 1.379(4) .
C16 H16 0.9300 .
C17 C18 1.391(4) .
C17 C20 1.507(4) .
C18 C19 1.380(4) .
C18 H18 0.9300 .
C19 H19 0.9300 .
C20 H20A 0.9600 .
C20 H20B 0.9600 .
C20 H20C 0.9600 .
C21 N1 1.456(4) .
C21 H21A 0.9600 .
C21 H21B 0.9600 .
C21 H21C 0.9600 .
C22 N1 1.455(4) .
C22 H22A 0.9600 .
C22 H22B 0.9600 .
C22 H22C 0.9600 .
C23 O9 1.244(4) .
C23 N1 1.301(4) .
C23 H23 0.9300 .
O2 H2A 0.8200 .
O6 H6A 0.8200 .
